data_1551285
loop_
_publ_author_name
'Kraemer, Tobias'
'Tuna, Floriana'
'Pike, Sebastian D.'

_publ_section_title
;
 Photo-redox reactivity of titanium-oxo clusters: mechanistic insight into
 a two-electron intramolecular process, and structural characterisation of
 mixed-valent Ti(III)/Ti(IV) products
;
_journal_name_full 'Chemical Science'
_journal_paper_doi 10.1039/C9SC01241A
_journal_year 2019
_chemical_compound_source 'Uni Cambridge, Chem dept, Lab 301'
_chemical_formula_moiety 'C21 H43 O5 P1 Ti1'
_chemical_formula_sum 'C21 H43 O5 P Ti'
_chemical_formula_weight 454.44
_chemical_name_systematic '[Ti(OiPr)3(Cy2PO2)]2'
_space_group_IT_number 2
_space_group_name_Hall '-P 1'
_space_group_name_H-M_alt 'P -1'
_symmetry_cell_setting triclinic
_symmetry_space_group_name_Hall '-P 1'
_symmetry_space_group_name_H-M 'P -1'
_atom_sites_solution_hydrogens difmap
_atom_sites_solution_primary other
_audit_creation_date 2017-03-15
_audit_creation_method CRYSTALS_ver_14.61
_audit_update_record
;
2019-03-09 deposited with the CCDC.    2019-06-06 downloaded from the CCDC.
;
_cell_angle_alpha 92.5897(7)
_cell_angle_beta 100.6998(7)
_cell_angle_gamma 93.1673(9)
_cell_formula_units_Z 4
_cell_length_a 13.6325(2)
_cell_length_b 13.7555(2)
_cell_length_c 14.7582(2)
_cell_measurement_reflns_used 21549
_cell_measurement_temperature 180
_cell_measurement_theta_max 27
_cell_measurement_theta_min 1
_cell_volume 2710.88(7)
_computing_cell_refinement 'DENZO/SCALEPACK (Otwinowski & Minor, 1997)'
_computing_data_collection 'COLLECT (Nonius, 2001).'
_computing_data_reduction 'DENZO/SCALEPACK (Otwinowski & Minor, 1997)'
_computing_molecular_graphics 'CAMERON (Watkin et al., 1996)'
_computing_publication_material 'CRYSTALS (Betteridge et al., 2003)'
_computing_structure_refinement 'CRYSTALS (Betteridge et al., 2003)'
_computing_structure_solution 'Superflip (Palatinus & Chapuis, 2007)'
_diffrn_ambient_temperature 180
_diffrn_measured_fraction_theta_full 0.996
_diffrn_measured_fraction_theta_max 0.979
_diffrn_measurement_device Area
_diffrn_measurement_device_type 'Nonius KappaCCD'
_diffrn_measurement_method \w
_diffrn_radiation_monochromator graphite
_diffrn_radiation_type 'Mo K\a'
_diffrn_radiation_wavelength 0.71073
_diffrn_reflns_av_R_equivalents 0.056
_diffrn_reflns_limit_h_max 16
_diffrn_reflns_limit_h_min -17
_diffrn_reflns_limit_k_max 17
_diffrn_reflns_limit_k_min -17
_diffrn_reflns_limit_l_max 19
_diffrn_reflns_limit_l_min -18
_diffrn_reflns_number 37059
_diffrn_reflns_theta_full 25.234
_diffrn_reflns_theta_max 27.428
_diffrn_reflns_theta_min 1.485
_diffrn_standards_number 0
_exptl_absorpt_coefficient_mu 0.399
_exptl_absorpt_correction_T_max 0.93
_exptl_absorpt_correction_T_min 0.87
_exptl_absorpt_correction_type multi-scan
_exptl_absorpt_process_details 'DENZO/SCALEPACK (Otwinowski & Minor, 1997)'
_exptl_crystal_colour colourless
_exptl_crystal_density_diffrn 1.113
_exptl_crystal_density_method 'not measured'
_exptl_crystal_description block
_exptl_crystal_F_000 984.000
_exptl_crystal_size_max 0.280
_exptl_crystal_size_mid 0.230
_exptl_crystal_size_min 0.180
_refine_diff_density_max 0.47
_refine_diff_density_min -0.57
_refine_ls_extinction_method None
_refine_ls_goodness_of_fit_ref 0.9816
_refine_ls_hydrogen_treatment constr
_refine_ls_matrix_type full
_refine_ls_number_parameters 577
_refine_ls_number_reflns 12073
_refine_ls_number_restraints 1156
_refine_ls_R_factor_all 0.0866
_refine_ls_R_factor_gt 0.0560
_refine_ls_shift/su_max 0.0036598
_refine_ls_shift/su_mean 0.0001719
_refine_ls_structure_factor_coef Fsqd
_refine_ls_weighting_details
;
 Method= Modified Sheldrick 
 w=1/[\s^2^(F^2^) + ( 0.05P)^2^ + 2.18P] 
 ,where P=(max(Fo^2^,0) + 2Fc^2^)/3 
;
_refine_ls_weighting_scheme calc
_refine_ls_wR_factor_all 0.1404
_refine_ls_wR_factor_gt 0.1226
_refine_ls_wR_factor_ref 0.1403
_reflns_limit_h_max 17
_reflns_limit_h_min -17
_reflns_limit_k_max 17
_reflns_limit_k_min -17
_reflns_limit_l_max 19
_reflns_limit_l_min 0
_reflns_number_gt 8638
_reflns_number_total 12120
_reflns_threshold_expression I>2.0\s(I)
_oxford_diffrn_Wilson_B_factor 3.37
_oxford_diffrn_Wilson_scale 5.45
_oxford_refine_ls_r_factor_ref 0.0866
_oxford_refine_ls_scale 0.4879(6)
_oxford_reflns_number_all 12076
_oxford_reflns_threshold_expression_ref I>-3.0\s(I)
_oxford_structure_analysis_title 'SP_K3_0001 At 11:26 on 15/ 2'
_cod_data_source_file c9sc01241a2.cif
_cod_data_source_block 1
_cod_depositor_comments
;
The following automatic conversions were performed:

'_atom_sites_solution_primary' value 'Other' changed to 'other'
according to
/home/data/users/saulius/crontab/automatic-downloads/rss-feeds/RSC/lib/dictionaries/cif_core.dic
dictionary named 'cif_core.dic' version 2.4.2 from 2011-04-26.

Automatic conversion script
Id: cif_fix_values 4973 2017-02-22 13:04:09Z antanas 
;
_cod_original_cell_volume 2710.88(4)
_cod_original_sg_symbol_H-M 'P -1 '
_cod_original_formula_sum 'C21 H43 O5 P1 Ti1'
_cod_database_code 1551285

loop_
_symmetry_equiv_pos_as_xyz
x,y,z
-x,-y,-z

loop_
_atom_site_label
_atom_site_type_symbol
_atom_site_fract_x
_atom_site_fract_y
_atom_site_fract_z
_atom_site_U_iso_or_equiv
_atom_site_occupancy
_atom_site_adp_type
_atom_site_refinement_flags_posn
_atom_site_disorder_assembly
_atom_site_disorder_group
C1 C 0.79777(19) -0.08252(19) -0.12086(17) 0.0480 1.0000 Uani . . .
C2 C 0.8256(2) 0.0148(2) -0.1601(2) 0.0616 1.0000 Uani . . .
C3 C 0.7400(3) 0.0448(3) -0.2333(2) 0.0778 1.0000 Uani . . .
C4 C 0.7074(3) -0.0339(3) -0.3096(2) 0.0791 1.0000 Uani . . .
C5 C 0.6798(3) -0.1293(3) -0.2716(2) 0.0773 1.0000 Uani . . .
C6 C 0.7651(2) -0.1613(2) -0.19907(19) 0.0614 1.0000 Uani . . .
C7 C 0.86429(19) -0.22850(19) 0.01489(18) 0.0505 1.0000 Uani . . .
C8 C 0.7667(2) -0.2248(2) 0.0509(2) 0.0701 1.0000 Uani . . .
C9 C 0.7422(3) -0.3199(3) 0.0939(3) 0.0957 1.0000 Uani . . .
C10 C 0.8260(3) -0.3439(3) 0.1698(3) 0.1072 1.0000 Uani . . .
C11 C 0.9238(3) -0.3487(3) 0.1353(3) 0.1091 1.0000 Uani . . .
C12 C 0.9498(3) -0.2530(3) 0.0927(2) 0.0778 1.0000 Uani . . .
C13 C 0.58873(19) 0.43115(19) 0.29351(17) 0.0490 1.0000 Uani . . .
C14 C 0.5049(3) 0.3505(2) 0.2703(2) 0.0714 1.0000 Uani . . .
C15 C 0.5020(3) 0.3036(3) 0.1735(2) 0.0859 1.0000 Uani . . .
C16 C 0.4907(3) 0.3768(3) 0.1011(2) 0.0890 1.0000 Uani . . .
C17 C 0.5735(3) 0.4570(3) 0.1238(2) 0.0882 1.0000 Uani . . .
C18 C 0.5765(3) 0.5060(2) 0.21966(19) 0.0690 1.0000 Uani . . .
C19 C 0.6960(2) 0.5783(2) 0.43221(19) 0.0541 1.0000 Uani . . .
C20 C 0.7037(3) 0.6287(3) 0.5282(2) 0.0789 1.0000 Uani . . .
C21 C 0.7913(3) 0.7054(3) 0.5486(3) 0.1083 1.0000 Uani . . .
C22 C 0.8886(3) 0.6633(4) 0.5376(3) 0.1112 1.0000 Uani . . .
C23 C 0.8820(3) 0.6157(3) 0.4425(3) 0.1051 1.0000 Uani . . .
C24 C 0.7954(2) 0.5377(3) 0.4206(3) 0.0796 1.0000 Uani . . .
C25 C 0.6774(2) 0.1083(3) 0.0788(3) 0.0815 1.0000 Uani . . .
C26 C 0.6164(3) 0.1336(5) -0.0091(3) 0.1362 1.0000 Uani . . .
C27 C 0.6247(4) 0.0437(4) 0.1347(4) 0.1421 1.0000 Uani . . .
C28 C 0.9191(3) 0.2911(3) 0.1955(3) 0.0966 1.0000 Uani . . .
C29 C 0.8928(6) 0.3454(4) 0.1117(5) 0.1915 1.0000 Uani . . .
C30 C 0.8794(4) 0.3332(4) 0.2750(4) 0.1530 1.0000 Uani . . .
C31 C 0.9033(3) 0.0227(3) 0.3165(2) 0.0785 1.0000 Uani . . .
C32 C 0.8560(4) -0.0656(4) 0.3476(3) 0.1301 1.0000 Uani . . .
C33 C 1.0027(4) 0.0546(4) 0.3729(3) 0.1192 1.0000 Uani . . .
C40 C 0.4962(3) 0.8207(3) 0.3547(3) 0.0928 1.0000 Uani . . .
C41 C 0.5337(5) 0.8219(5) 0.2661(4) 0.1765 1.0000 Uani . . .
C42 C 0.5607(5) 0.8822(4) 0.4298(5) 0.1698 1.0000 Uani . . .
O1 O 0.92020(12) -0.03897(12) 0.04444(11) 0.0461 1.0000 Uani . . .
O2 O 0.98790(12) -0.13685(12) -0.07927(11) 0.0474 1.0000 Uani . . .
O3 O 0.76551(14) 0.06611(17) 0.06183(15) 0.0717 1.0000 Uani . . .
O4 O 0.88406(15) 0.19319(14) 0.17861(15) 0.0681 1.0000 Uani . . .
O5 O 0.91196(17) 0.00776(16) 0.22308(13) 0.0718 1.0000 Uani . . .
O6 O 0.61558(13) 0.40754(13) 0.47562(12) 0.0531 1.0000 Uani . . .
O7 O 0.49604(13) 0.53312(13) 0.40748(12) 0.0525 1.0000 Uani . . .
O10 O 0.49039(15) 0.72363(15) 0.37978(16) 0.0736 1.0000 Uani . . .
P1 P 0.89915(5) -0.11640(4) -0.03329(4) 0.0410 1.0000 Uani . . .
P2 P 0.59326(5) 0.48675(5) 0.40756(4) 0.0439 1.0000 Uani . . .
Ti1 Ti 0.89414(3) 0.07691(3) 0.12182(3) 0.0439 1.0000 Uani . . .
Ti2 Ti 0.39589(3) 0.63523(3) 0.39999(3) 0.0478 1.0000 Uani . . .
C340 C 0.2417(3) 0.5819(3) 0.2259(3) 0.0981 0.7949 Uani D 1 2
C341 C 0.2331(15) 0.6077(15) 0.2652(13) 0.1534 0.2051 Uani D 1 1
C350 C 0.2290(17) 0.6622(16) 0.1819(18) 0.1435 0.2051 Uani D 1 1
C351 C 0.2705(6) 0.6323(6) 0.1486(4) 0.1931 0.7949 Uani D 1 2
C360 C 0.1660(16) 0.5198(17) 0.2405(19) 0.1586 0.2051 Uani D 1 1
C361 C 0.1989(5) 0.4843(5) 0.1900(5) 0.1670 0.7949 Uani D 1 2
O80 O 0.3269(3) 0.5733(4) 0.2945(4) 0.0761 0.7949 Uani D 1 2
O81 O 0.3313(16) 0.581(2) 0.296(2) 0.1298 0.2051 Uani D 1 1
O90 O 0.3011(8) 0.7160(13) 0.4072(12) 0.0729 0.3799 Uani D 2 1
O91 O 0.3056(6) 0.7230(7) 0.4188(7) 0.0818 0.6201 Uani D 2 2
C370 C 0.2331(7) 0.7493(7) 0.4613(7) 0.0969 0.3799 Uani D 2 1
C371 C 0.2509(5) 0.7576(4) 0.4854(5) 0.1058 0.6201 Uani D 2 2
C380 C 0.1516(6) 0.7829(7) 0.4404(6) 0.1389 0.6201 Uani D 2 2
C381 C 0.1308(7) 0.7379(10) 0.4086(10) 0.1158 0.3799 Uani D 2 1
C390 C 0.2645(8) 0.8483(8) 0.5007(9) 0.1102 0.3799 Uani D 2 1
C391 C 0.3092(6) 0.8356(7) 0.5456(6) 0.1441 0.6201 Uani D 2 2
H11 H 0.7432 -0.0718 -0.0868 0.0590 1.0000 Uiso R . .
H22 H 0.8841 0.0037 -0.1889 0.0772 1.0000 Uiso R . .
H21 H 0.8434 0.0663 -0.1087 0.0776 1.0000 Uiso R . .
H31 H 0.7612 0.1052 -0.2602 0.0966 1.0000 Uiso R . .
H32 H 0.6836 0.0598 -0.2033 0.0967 1.0000 Uiso R . .
H41 H 0.7635 -0.0447 -0.3379 0.0971 1.0000 Uiso R . .
H42 H 0.6533 -0.0153 -0.3558 0.0980 1.0000 Uiso R . .
H52 H 0.6639 -0.1782 -0.3219 0.0959 1.0000 Uiso R . .
H51 H 0.6212 -0.1193 -0.2420 0.0954 1.0000 Uiso R . .
H61 H 0.8228 -0.1743 -0.2299 0.0783 1.0000 Uiso R . .
H62 H 0.7428 -0.2212 -0.1732 0.0773 1.0000 Uiso R . .
H71 H 0.8557 -0.2801 -0.0334 0.0630 1.0000 Uiso R . .
H81 H 0.7746 -0.1729 0.1008 0.0886 1.0000 Uiso R . .
H82 H 0.7107 -0.2116 -0.0005 0.0886 1.0000 Uiso R . .
H91 H 0.7326 -0.3729 0.0452 0.1199 1.0000 Uiso R . .
H92 H 0.6803 -0.3143 0.1171 0.1189 1.0000 Uiso R . .
H102 H 0.8098 -0.4057 0.1967 0.1314 1.0000 Uiso R . .
H101 H 0.8344 -0.2921 0.2197 0.1313 1.0000 Uiso R . .
H111 H 0.9796 -0.3649 0.1833 0.1324 1.0000 Uiso R . .
H112 H 0.9097 -0.3994 0.0828 0.1325 1.0000 Uiso R . .
H121 H 1.0115 -0.2585 0.0681 0.0977 1.0000 Uiso R . .
H122 H 0.9572 -0.2001 0.1399 0.0991 1.0000 Uiso R . .
H131 H 0.6519 0.4042 0.2943 0.0607 1.0000 Uiso R . .
H141 H 0.5147 0.3037 0.3176 0.0908 1.0000 Uiso R . .
H142 H 0.4396 0.3782 0.2718 0.0901 1.0000 Uiso R . .
H151 H 0.5666 0.2732 0.1766 0.1074 1.0000 Uiso R . .
H152 H 0.4473 0.2511 0.1599 0.1074 1.0000 Uiso R . .
H161 H 0.4916 0.3427 0.0419 0.1097 1.0000 Uiso R . .
H162 H 0.4255 0.4075 0.1017 0.1091 1.0000 Uiso R . .
H172 H 0.6382 0.4301 0.1239 0.1115 1.0000 Uiso R . .
H171 H 0.5617 0.5053 0.0793 0.1111 1.0000 Uiso R . .
H181 H 0.6306 0.5579 0.2356 0.0858 1.0000 Uiso R . .
H182 H 0.5118 0.5333 0.2215 0.0860 1.0000 Uiso R . .
H191 H 0.6806 0.6288 0.3869 0.0677 1.0000 Uiso R . .
H201 H 0.7173 0.5789 0.5727 0.0989 1.0000 Uiso R . .
H202 H 0.6409 0.6588 0.5321 0.0985 1.0000 Uiso R . .
H211 H 0.7986 0.7306 0.6130 0.1365 1.0000 Uiso R . .
H212 H 0.7805 0.7583 0.5055 0.1368 1.0000 Uiso R . .
H222 H 0.9421 0.7145 0.5478 0.1406 1.0000 Uiso R . .
H221 H 0.9033 0.6123 0.5821 0.1406 1.0000 Uiso R . .
H231 H 0.9466 0.5907 0.4349 0.1285 1.0000 Uiso R . .
H232 H 0.8645 0.6661 0.4002 0.1289 1.0000 Uiso R . .
H241 H 0.8098 0.4883 0.4670 0.0981 1.0000 Uiso R . .
H242 H 0.7896 0.5065 0.3570 0.0987 1.0000 Uiso R . .
H251 H 0.6981 0.1726 0.1143 0.1016 1.0000 Uiso R . .
H261 H 0.6567 0.1784 -0.0372 0.2001 1.0000 Uiso R . .
H262 H 0.5972 0.0741 -0.0452 0.2003 1.0000 Uiso R . .
H263 H 0.5586 0.1643 0.0052 0.1997 1.0000 Uiso R . .
H271 H 0.6721 0.0174 0.1815 0.2084 1.0000 Uiso R . .
H272 H 0.5896 -0.0099 0.0962 0.2079 1.0000 Uiso R . .
H273 H 0.5775 0.0779 0.1631 0.2080 1.0000 Uiso R . .
H281 H 0.9935 0.2972 0.2091 0.1196 1.0000 Uiso R . .
H291 H 0.9077 0.3077 0.0602 0.2662 1.0000 Uiso R . .
H292 H 0.9299 0.4064 0.1192 0.2660 1.0000 Uiso R . .
H293 H 0.8232 0.3561 0.1031 0.2661 1.0000 Uiso R . .
H301 H 0.8895 0.2880 0.3255 0.2114 1.0000 Uiso R . .
H302 H 0.9156 0.3957 0.2966 0.2111 1.0000 Uiso R . .
H303 H 0.8078 0.3427 0.2535 0.2111 1.0000 Uiso R . .
H311 H 0.8574 0.0760 0.3206 0.0955 1.0000 Uiso R . .
H321 H 0.7907 -0.0780 0.3083 0.1878 1.0000 Uiso R . .
H323 H 0.9014 -0.1157 0.3392 0.1881 1.0000 Uiso R . .
H322 H 0.8492 -0.0552 0.4118 0.1882 1.0000 Uiso R . .
H331 H 1.0264 0.1124 0.3467 0.1725 1.0000 Uiso R . .
H333 H 1.0440 0.0003 0.3644 0.1724 1.0000 Uiso R . .
H332 H 0.9976 0.0678 0.4377 0.1716 1.0000 Uiso R . .
H401 H 0.4289 0.8463 0.3464 0.1114 1.0000 Uiso R . .
H412 H 0.4848 0.7867 0.2181 0.2591 1.0000 Uiso R . .
H411 H 0.5415 0.8884 0.2511 0.2592 1.0000 Uiso R . .
H413 H 0.5972 0.7926 0.2759 0.2589 1.0000 Uiso R . .
H422 H 0.5331 0.8777 0.4864 0.2427 1.0000 Uiso R . .
H421 H 0.5609 0.9478 0.4090 0.2432 1.0000 Uiso R . .
H423 H 0.6269 0.8581 0.4364 0.2433 1.0000 Uiso R . .
H3401 H 0.1884 0.6140 0.2477 0.1291 0.7949 Uiso R 1 2
H3411 H 0.1944 0.6432 0.3024 0.2102 0.2051 Uiso R 1 1
H3501 H 0.3032 0.6795 0.1822 0.2040 0.2051 Uiso R 1 1
H3502 H 0.1902 0.7234 0.1870 0.2040 0.2051 Uiso R 1 1
H3503 H 0.1960 0.6164 0.1259 0.2040 0.2051 Uiso R 1 1
H3511 H 0.3090 0.6920 0.1744 0.2353 0.7949 Uiso R 1 2
H3512 H 0.3102 0.5909 0.1158 0.2348 0.7949 Uiso R 1 2
H3513 H 0.2090 0.6456 0.1075 0.2355 0.7949 Uiso R 1 2
H3601 H 0.1807 0.4748 0.2882 0.2110 0.2051 Uiso R 1 1
H3602 H 0.0964 0.5321 0.2309 0.2110 0.2051 Uiso R 1 1
H3603 H 0.1819 0.4939 0.1841 0.2110 0.2051 Uiso R 1 1
H3611 H 0.2017 0.4432 0.2414 0.2223 0.7949 Uiso R 1 2
H3612 H 0.2381 0.4613 0.1454 0.2221 0.7949 Uiso R 1 2
H3613 H 0.1303 0.4908 0.1601 0.2221 0.7949 Uiso R 1 2
H3701 H 0.2316 0.7079 0.5142 0.1065 0.3799 Uiso R 2 1
H3711 H 0.2417 0.7042 0.5271 0.1355 0.6201 Uiso R 2 2
H3802 H 0.1225 0.8173 0.4872 0.2072 0.6201 Uiso R 2 2
H3801 H 0.1593 0.8240 0.3907 0.2069 0.6201 Uiso R 2 2
H3803 H 0.1124 0.7233 0.4157 0.2070 0.6201 Uiso R 2 2
H3812 H 0.0839 0.7516 0.4476 0.1493 0.3799 Uiso R 2 1
H3811 H 0.1280 0.7839 0.3614 0.1488 0.3799 Uiso R 2 1
H3813 H 0.1150 0.6736 0.3804 0.1488 0.3799 Uiso R 2 1
H3902 H 0.2172 0.8698 0.5374 0.1561 0.3799 Uiso R 2 1
H3901 H 0.3307 0.8500 0.5379 0.1562 0.3799 Uiso R 2 1
H3903 H 0.2651 0.8894 0.4493 0.1559 0.3799 Uiso R 2 1
H3912 H 0.2645 0.8531 0.5926 0.1981 0.6201 Uiso R 2 2
H3911 H 0.3200 0.8911 0.5018 0.1981 0.6201 Uiso R 2 2
H3913 H 0.3765 0.8103 0.5787 0.1977 0.6201 Uiso R 2 2

loop_
_atom_site_aniso_label
_atom_site_aniso_U_11
_atom_site_aniso_U_22
_atom_site_aniso_U_33
_atom_site_aniso_U_23
_atom_site_aniso_U_13
_atom_site_aniso_U_12
C1 0.0533(14) 0.0467(14) 0.0453(13) 0.0051(11) 0.0124(11) 0.0024(11)
C2 0.0771(18) 0.0509(16) 0.0554(16) 0.0109(13) 0.0079(14) 0.0019(14)
C3 0.094(2) 0.071(2) 0.069(2) 0.0217(17) 0.0092(17) 0.0183(18)
C4 0.083(2) 0.094(3) 0.0561(18) 0.0149(18) -0.0023(16) 0.0115(19)
C5 0.078(2) 0.084(2) 0.0614(19) 0.0022(17) -0.0074(16) -0.0031(18)
C6 0.0699(17) 0.0542(17) 0.0541(16) 0.0013(13) -0.0007(13) -0.0068(14)
C7 0.0592(15) 0.0413(14) 0.0506(14) 0.0055(11) 0.0123(12) -0.0079(12)
C8 0.0687(18) 0.071(2) 0.074(2) 0.0205(16) 0.0228(15) -0.0122(16)
C9 0.093(2) 0.097(3) 0.101(3) 0.039(2) 0.031(2) -0.025(2)
C10 0.130(3) 0.101(3) 0.092(3) 0.051(2) 0.022(2) -0.025(3)
C11 0.114(3) 0.087(3) 0.123(3) 0.062(2) 0.001(3) 0.000(2)
C12 0.0736(19) 0.073(2) 0.086(2) 0.0351(18) 0.0074(17) -0.0013(17)
C13 0.0490(13) 0.0529(15) 0.0479(14) 0.0016(11) 0.0171(11) 0.0026(12)
C14 0.084(2) 0.0627(19) 0.0682(19) -0.0021(15) 0.0252(16) -0.0190(16)
C15 0.103(3) 0.075(2) 0.075(2) -0.0167(18) 0.0188(19) -0.022(2)
C16 0.101(3) 0.103(3) 0.0560(19) -0.0106(19) 0.0063(18) -0.013(2)
C17 0.115(3) 0.100(3) 0.0477(17) 0.0061(17) 0.0188(18) -0.022(2)
C18 0.090(2) 0.068(2) 0.0471(15) 0.0070(14) 0.0120(15) -0.0178(17)
C19 0.0576(15) 0.0537(16) 0.0515(15) 0.0042(12) 0.0120(12) 0.0011(13)
C20 0.076(2) 0.089(2) 0.069(2) -0.0190(18) 0.0143(16) -0.0024(18)
C21 0.103(3) 0.111(3) 0.101(3) -0.040(2) 0.014(2) -0.023(3)
C22 0.081(2) 0.130(4) 0.108(3) -0.013(3) -0.002(2) -0.032(2)
C23 0.066(2) 0.121(3) 0.125(3) -0.020(3) 0.023(2) -0.024(2)
C24 0.0556(17) 0.086(2) 0.098(2) -0.0156(19) 0.0245(17) -0.0083(16)
C25 0.0535(17) 0.100(3) 0.093(2) -0.005(2) 0.0185(17) 0.0109(17)
C26 0.098(3) 0.202(5) 0.111(3) 0.016(3) 0.010(3) 0.065(3)
C27 0.099(3) 0.160(4) 0.190(5) 0.050(4) 0.074(3) 0.018(3)
C28 0.082(2) 0.065(2) 0.140(3) -0.031(2) 0.025(2) 0.0058(19)
C29 0.322(6) 0.081(3) 0.201(5) 0.031(4) 0.110(5) 0.044(4)
C30 0.171(4) 0.134(4) 0.144(4) -0.076(3) 0.013(4) 0.045(3)
C31 0.095(2) 0.100(3) 0.0467(16) 0.0110(16) 0.0271(16) 0.007(2)
C32 0.151(4) 0.159(4) 0.082(3) 0.025(3) 0.039(3) -0.042(3)
C33 0.138(3) 0.148(4) 0.065(2) 0.006(2) 0.010(2) -0.024(3)
C40 0.080(2) 0.067(2) 0.135(3) 0.048(2) 0.020(2) 0.0059(18)
C41 0.179(4) 0.204(5) 0.163(5) 0.110(4) 0.056(4) -0.011(4)
C42 0.164(4) 0.083(3) 0.243(6) -0.014(4) 0.003(5) -0.025(3)
O1 0.0542(10) 0.0413(9) 0.0442(9) -0.0033(7) 0.0163(8) -0.0046(8)
O2 0.0527(9) 0.0402(9) 0.0519(10) -0.0041(7) 0.0196(8) -0.0037(7)
O3 0.0486(10) 0.0867(15) 0.0776(14) -0.0164(12) 0.0096(10) 0.0087(10)
O4 0.0744(13) 0.0532(12) 0.0822(14) -0.0179(10) 0.0365(11) -0.0019(10)
O5 0.1006(15) 0.0777(14) 0.0441(10) 0.0110(10) 0.0271(10) 0.0167(12)
O6 0.0582(10) 0.0577(11) 0.0516(10) 0.0172(8) 0.0233(8) 0.0203(9)
O7 0.0547(10) 0.0576(11) 0.0510(10) 0.0125(8) 0.0189(8) 0.0172(9)
O10 0.0667(12) 0.0591(13) 0.1012(16) 0.0325(12) 0.0246(11) 0.0047(10)
P1 0.0470(3) 0.0351(3) 0.0415(3) 0.0013(3) 0.0122(3) -0.0035(3)
P2 0.0468(3) 0.0459(4) 0.0435(3) 0.0082(3) 0.0168(3) 0.0084(3)
Ti1 0.0486(2) 0.0450(3) 0.0399(2) -0.00072(19) 0.01461(19) 0.0008(2)
Ti2 0.0483(3) 0.0494(3) 0.0493(3) 0.0138(2) 0.0137(2) 0.0110(2)
C340 0.086(3) 0.120(4) 0.072(3) -0.010(3) -0.027(2) 0.028(3)
C341 0.134(5) 0.145(7) 0.155(7) 0.009(7) -0.048(7) 0.038(7)
C350 0.126(6) 0.123(8) 0.165(8) 0.022(7) -0.030(8) 0.052(7)
C351 0.182(5) 0.241(7) 0.130(5) 0.065(5) -0.051(5) 0.014(6)
C360 0.125(6) 0.153(8) 0.168(8) 0.013(8) -0.057(8) 0.029(7)
C361 0.134(4) 0.165(5) 0.162(5) -0.038(5) -0.059(4) -0.015(4)
O80 0.0715(18) 0.082(2) 0.065(2) -0.0021(18) -0.0139(18) 0.0189(18)
O81 0.122(6) 0.126(8) 0.116(8) 0.002(8) -0.052(8) 0.038(8)
O90 0.058(4) 0.092(6) 0.077(5) 0.022(5) 0.020(4) 0.038(4)
O91 0.109(4) 0.072(3) 0.087(4) 0.040(3) 0.056(3) 0.051(3)
C370 0.079(4) 0.110(5) 0.114(5) 0.005(4) 0.043(4) 0.037(4)
C371 0.119(4) 0.095(4) 0.127(4) 0.032(3) 0.066(3) 0.050(3)
C380 0.120(4) 0.144(6) 0.169(6) 0.000(5) 0.060(4) 0.053(4)
C381 0.069(4) 0.130(6) 0.156(6) -0.031(6) 0.048(5) 0.014(5)
C390 0.110(5) 0.106(5) 0.125(6) 0.014(5) 0.042(5) 0.031(5)
C391 0.155(5) 0.139(5) 0.149(6) -0.011(5) 0.047(5) 0.049(5)

loop_
_atom_type_symbol
_atom_type_scat_dispersion_real
_atom_type_scat_dispersion_imag
_atom_type_scat_Cromer_Mann_a1
_atom_type_scat_Cromer_Mann_b1
_atom_type_scat_Cromer_Mann_a2
_atom_type_scat_Cromer_Mann_b2
_atom_type_scat_Cromer_Mann_a3
_atom_type_scat_Cromer_Mann_b3
_atom_type_scat_Cromer_Mann_a4
_atom_type_scat_Cromer_Mann_b4
_atom_type_scat_Cromer_Mann_c
_atom_type_scat_source
Ti 0.2776 0.4457 9.7595 7.8508 7.3558 0.5000 1.6991 35.6338 1.9021 116.1050 1.2807 'International Tables Vol C 4.2.6.8 and 6.1.1.4'
O 0.0106 0.0060 3.0485 13.2771 2.2868 5.7011 1.5463 0.3239 0.8670 32.9089 0.2508 'International Tables Vol C 4.2.6.8 and 6.1.1.4'
P 0.1023 0.0942 6.4345 1.9067 4.1791 27.1570 1.7800 0.5260 1.4908 68.1645 1.1149 'International Tables Vol C 4.2.6.8 and 6.1.1.4'
C 0.0033 0.0016 2.3100 20.8439 1.0200 10.2075 1.5886 0.5687 0.8650 51.6512 0.2156 'International Tables Vol C 4.2.6.8 and 6.1.1.4'
H 0.0000 0.0000 0.4930 10.5109 0.3229 26.1257 0.1402 3.1424 0.0408 57.7998 0.0030 'International Tables Vol C 4.2.6.8 and 6.1.1.4'

loop_
_geom_angle_atom_site_label_1
_geom_angle_site_symmetry_1
_geom_angle_atom_site_label_2
_geom_angle_atom_site_label_3
_geom_angle_site_symmetry_3
_geom_angle
_geom_angle_publ_flag
C2 . C1 C6 . 110.4(2) yes
C2 . C1 P1 . 110.51(19) yes
C6 . C1 P1 . 113.18(19) yes
C2 . C1 H11 . 107.9 no
C6 . C1 H11 . 110.7 no
P1 . C1 H11 . 103.8 no
C1 . C2 C3 . 111.0(3) yes
C1 . C2 H22 . 106.4 no
C3 . C2 H22 . 109.2 no
C1 . C2 H21 . 109.5 no
C3 . C2 H21 . 110.6 no
H22 . C2 H21 . 110.2 no
C2 . C3 C4 . 112.0(3) yes
C2 . C3 H31 . 109.4 no
C4 . C3 H31 . 109.2 no
C2 . C3 H32 . 108.7 no
C4 . C3 H32 . 110.2 no
H31 . C3 H32 . 107.2 no
C3 . C4 C5 . 111.4(3) yes
C3 . C4 H41 . 107.4 no
C5 . C4 H41 . 106.4 no
C3 . C4 H42 . 112.3 no
C5 . C4 H42 . 110.5 no
H41 . C4 H42 . 108.6 no
C4 . C5 C6 . 111.6(3) yes
C4 . C5 H52 . 108.6 no
C6 . C5 H52 . 109.5 no
C4 . C5 H51 . 107.4 no
C6 . C5 H51 . 108.7 no
H52 . C5 H51 . 111.2 no
C1 . C6 C5 . 111.3(3) yes
C1 . C6 H61 . 109.5 no
C5 . C6 H61 . 108.3 no
C1 . C6 H62 . 109.1 no
C5 . C6 H62 . 109.1 no
H61 . C6 H62 . 109.5 no
C8 . C7 C12 . 110.2(2) yes
C8 . C7 P1 . 113.1(2) yes
C12 . C7 P1 . 109.15(19) yes
C8 . C7 H71 . 108.0 no
C12 . C7 H71 . 108.2 no
P1 . C7 H71 . 108.0 no
C7 . C8 C9 . 111.2(3) yes
C7 . C8 H81 . 108.9 no
C9 . C8 H81 . 106.3 no
C7 . C8 H82 . 110.0 no
C9 . C8 H82 . 110.0 no
H81 . C8 H82 . 110.3 no
C8 . C9 C10 . 111.7(3) yes
C8 . C9 H91 . 108.1 no
C10 . C9 H91 . 108.2 no
C8 . C9 H92 . 108.8 no
C10 . C9 H92 . 110.9 no
H91 . C9 H92 . 109.2 no
C9 . C10 C11 . 111.4(3) yes
C9 . C10 H102 . 111.1 no
C11 . C10 H102 . 110.2 no
C9 . C10 H101 . 108.5 no
C11 . C10 H101 . 108.5 no
H102 . C10 H101 . 107.1 no
C10 . C11 C12 . 110.8(3) yes
C10 . C11 H111 . 113.0 no
C12 . C11 H111 . 110.4 no
C10 . C11 H112 . 104.9 no
C12 . C11 H112 . 105.6 no
H111 . C11 H112 . 111.8 no
C7 . C12 C11 . 111.0(3) yes
C7 . C12 H121 . 109.6 no
C11 . C12 H121 . 109.7 no
C7 . C12 H122 . 106.6 no
C11 . C12 H122 . 108.7 no
H121 . C12 H122 . 111.2 no
C14 . C13 C18 . 110.1(2) yes
C14 . C13 P2 . 110.96(18) yes
C18 . C13 P2 . 111.95(19) yes
C14 . C13 H131 . 109.9 no
C18 . C13 H131 . 107.4 no
P2 . C13 H131 . 106.4 no
C13 . C14 C15 . 110.5(2) yes
C13 . C14 H141 . 108.6 no
C15 . C14 H141 . 112.3 no
C13 . C14 H142 . 109.8 no
C15 . C14 H142 . 108.6 no
H141 . C14 H142 . 107.0 no
C14 . C15 C16 . 112.1(3) yes
C14 . C15 H151 . 105.6 no
C16 . C15 H151 . 109.9 no
C14 . C15 H152 . 109.3 no
C16 . C15 H152 . 111.4 no
H151 . C15 H152 . 108.4 no
C15 . C16 C17 . 110.7(3) yes
C15 . C16 H161 . 107.9 no
C17 . C16 H161 . 111.2 no
C15 . C16 H162 . 107.4 no
C17 . C16 H162 . 107.6 no
H161 . C16 H162 . 111.9 no
C16 . C17 C18 . 111.2(3) yes
C16 . C17 H172 . 110.2 no
C18 . C17 H172 . 107.6 no
C16 . C17 H171 . 109.0 no
C18 . C17 H171 . 108.3 no
H172 . C17 H171 . 110.5 no
C17 . C18 C13 . 110.8(3) yes
C17 . C18 H181 . 112.1 no
C13 . C18 H181 . 109.5 no
C17 . C18 H182 . 109.2 no
C13 . C18 H182 . 105.4 no
H181 . C18 H182 . 109.7 no
C20 . C19 C24 . 111.2(3) yes
C20 . C19 P2 . 111.4(2) yes
C24 . C19 P2 . 112.5(2) yes
C20 . C19 H191 . 106.8 no
C24 . C19 H191 . 107.9 no
P2 . C19 H191 . 106.7 no
C19 . C20 C21 . 111.0(3) yes
C19 . C20 H201 . 107.0 no
C21 . C20 H201 . 107.5 no
C19 . C20 H202 . 109.7 no
C21 . C20 H202 . 110.3 no
H201 . C20 H202 . 111.3 no
C20 . C21 C22 . 112.0(4) yes
C20 . C21 H211 . 108.6 no
C22 . C21 H211 . 107.6 no
C20 . C21 H212 . 110.6 no
C22 . C21 H212 . 106.8 no
H211 . C21 H212 . 111.2 no
C21 . C22 C23 . 111.6(3) yes
C21 . C22 H222 . 110.0 no
C23 . C22 H222 . 108.6 no
C21 . C22 H221 . 108.8 no
C23 . C22 H221 . 107.2 no
H222 . C22 H221 . 110.7 no
C22 . C23 C24 . 111.0(3) yes
C22 . C23 H231 . 111.1 no
C24 . C23 H231 . 112.9 no
C22 . C23 H232 . 105.6 no
C24 . C23 H232 . 105.8 no
H231 . C23 H232 . 110.1 no
C19 . C24 C23 . 112.0(3) yes
C19 . C24 H241 . 106.5 no
C23 . C24 H241 . 106.5 no
C19 . C24 H242 . 110.2 no
C23 . C24 H242 . 111.6 no
H241 . C24 H242 . 109.8 no
C26 . C25 C27 . 114.9(4) yes
C26 . C25 O3 . 109.8(3) yes
C27 . C25 O3 . 110.1(3) yes
C26 . C25 H251 . 104.8 no
C27 . C25 H251 . 109.3 no
O3 . C25 H251 . 107.6 no
C25 . C26 H261 . 107.5 no
C25 . C26 H262 . 106.9 no
H261 . C26 H262 . 113.1 no
C25 . C26 H263 . 107.6 no
H261 . C26 H263 . 110.5 no
H262 . C26 H263 . 111.1 no
C25 . C27 H271 . 109.8 no
C25 . C27 H272 . 109.8 no
H271 . C27 H272 . 107.5 no
C25 . C27 H273 . 111.9 no
H271 . C27 H273 . 109.2 no
H272 . C27 H273 . 108.6 no
C29 . C28 C30 . 112.7(4) yes
C29 . C28 O4 . 110.7(4) yes
C30 . C28 O4 . 109.1(4) yes
C29 . C28 H281 . 103.6 no
C30 . C28 H281 . 109.9 no
O4 . C28 H281 . 110.7 no
C28 . C29 H291 . 108.7 no
C28 . C29 H292 . 109.8 no
H291 . C29 H292 . 110.2 no
C28 . C29 H293 . 108.0 no
H291 . C29 H293 . 111.0 no
H292 . C29 H293 . 109.1 no
C28 . C30 H301 . 108.9 no
C28 . C30 H302 . 109.5 no
H301 . C30 H302 . 109.1 no
C28 . C30 H303 . 107.8 no
H301 . C30 H303 . 111.5 no
H302 . C30 H303 . 110.0 no
C32 . C31 C33 . 114.2(4) yes
C32 . C31 O5 . 109.8(3) yes
C33 . C31 O5 . 109.5(3) yes
C32 . C31 H311 . 106.9 no
C33 . C31 H311 . 108.1 no
O5 . C31 H311 . 108.0 no
C31 . C32 H321 . 107.4 no
C31 . C32 H323 . 103.6 no
H321 . C32 H323 . 112.6 no
C31 . C32 H322 . 110.0 no
H321 . C32 H322 . 110.3 no
H323 . C32 H322 . 112.6 no
C31 . C33 H331 . 107.2 no
C31 . C33 H333 . 103.8 no
H331 . C33 H333 . 110.8 no
C31 . C33 H332 . 110.7 no
H331 . C33 H332 . 111.2 no
H333 . C33 H332 . 112.8 no
C41 . C40 C42 . 112.7(5) yes
C41 . C40 O10 . 107.9(4) yes
C42 . C40 O10 . 110.0(4) yes
C41 . C40 H401 . 109.9 no
C42 . C40 H401 . 106.7 no
O10 . C40 H401 . 109.5 no
C40 . C41 H412 . 108.9 no
C40 . C41 H411 . 107.8 no
H412 . C41 H411 . 109.5 no
C40 . C41 H413 . 107.4 no
H412 . C41 H413 . 112.3 no
H411 . C41 H413 . 110.8 no
C40 . C42 H422 . 109.1 no
C40 . C42 H421 . 106.2 no
H422 . C42 H421 . 111.8 no
C40 . C42 H423 . 106.5 no
H422 . C42 H423 . 112.3 no
H421 . C42 H423 . 110.5 no
P1 . O1 Ti1 . 157.01(11) yes
Ti1 2_755 O2 P1 . 144.70(11) yes
C25 . O3 Ti1 . 133.1(2) yes
C28 . O4 Ti1 . 147.9(2) yes
C31 . O5 Ti1 . 136.7(2) yes
Ti2 2_666 O6 P2 . 145.34(11) yes
P2 . O7 Ti2 . 160.15(12) yes
C40 . O10 Ti2 . 137.7(2) yes
C1 . P1 C7 . 110.17(12) yes
C1 . P1 O2 . 108.29(11) yes
C7 . P1 O2 . 106.59(11) yes
C1 . P1 O1 . 109.51(11) yes
C7 . P1 O1 . 107.17(11) yes
O2 . P1 O1 . 115.03(9) yes
C13 . P2 C19 . 108.76(12) yes
C13 . P2 O6 . 107.13(11) yes
C19 . P2 O6 . 107.79(12) yes
C13 . P2 O7 . 107.67(11) yes
C19 . P2 O7 . 110.11(12) yes
O6 . P2 O7 . 115.19(10) yes
O1 . Ti1 O2 2_755 83.08(7) yes
O1 . Ti1 O3 . 88.60(8) yes
O2 2_755 Ti1 O3 . 127.97(9) yes
O1 . Ti1 O4 . 169.50(8) yes
O2 2_755 Ti1 O4 . 87.05(8) yes
O3 . Ti1 O4 . 94.68(10) yes
O1 . Ti1 O5 . 90.84(8) yes
O2 2_755 Ti1 O5 . 119.64(9) yes
O3 . Ti1 O5 . 111.72(11) yes
O4 . Ti1 O5 . 97.18(10) yes
O7 . Ti2 O6 2_666 82.70(7) yes
O7 . Ti2 O10 . 89.20(9) yes
O6 2_666 Ti2 O10 . 123.52(10) yes
O7 . Ti2 C341 . 116.9(4) yes
O6 2_666 Ti2 C341 . 117.7(5) yes
O10 . Ti2 C341 . 115.7(5) yes
O7 . Ti2 O81 . 90.4(10) yes
O6 2_666 Ti2 O81 . 125.6(10) yes
O10 . Ti2 O81 . 110.2(10) yes
C341 . Ti2 O81 . 27.7(7) yes
O7 . Ti2 O90 . 171.2(7) yes
O6 2_666 Ti2 O90 . 88.9(6) yes
O10 . Ti2 O90 . 97.7(6) yes
C341 . Ti2 O90 . 64.9(6) yes
O81 . Ti2 O90 . 92.3(11) yes
O7 . Ti2 O6 2_666 82.70(7) yes
O7 . Ti2 O10 . 89.20(9) yes
O6 2_666 Ti2 O10 . 123.52(10) yes
O7 . Ti2 O80 . 89.19(18) yes
O6 2_666 Ti2 O80 . 122.74(18) yes
O10 . Ti2 O80 . 112.86(18) yes
O7 . Ti2 O90 . 171.2(7) yes
O6 2_666 Ti2 O90 . 88.9(6) yes
O10 . Ti2 O90 . 97.7(6) yes
O80 . Ti2 O90 . 93.1(5) yes
O7 . Ti2 O6 2_666 82.70(7) yes
O7 . Ti2 O10 . 89.20(9) yes
O6 2_666 Ti2 O10 . 123.52(10) yes
O7 . Ti2 C341 . 116.9(4) yes
O6 2_666 Ti2 C341 . 117.7(5) yes
O10 . Ti2 C341 . 115.7(5) yes
O7 . Ti2 O81 . 90.4(10) yes
O6 2_666 Ti2 O81 . 125.6(10) yes
O10 . Ti2 O81 . 110.2(10) yes
C341 . Ti2 O81 . 27.7(7) yes
O7 . Ti2 O91 . 167.8(4) yes
O6 2_666 Ti2 O91 . 85.3(4) yes
O10 . Ti2 O91 . 95.9(4) yes
C341 . Ti2 O91 . 70.7(5) yes
O81 . Ti2 O91 . 98.1(10) yes
O7 . Ti2 O6 2_666 82.70(7) yes
O7 . Ti2 O10 . 89.20(9) yes
O6 2_666 Ti2 O10 . 123.52(10) yes
O7 . Ti2 O80 . 89.19(18) yes
O6 2_666 Ti2 O80 . 122.74(18) yes
O10 . Ti2 O80 . 112.86(18) yes
O7 . Ti2 O91 . 167.8(4) yes
O6 2_666 Ti2 O91 . 85.3(4) yes
O10 . Ti2 O91 . 95.9(4) yes
O80 . Ti2 O91 . 98.9(3) yes
C351 . C340 C361 . 107.37(7) yes
C351 . C340 O80 . 109.56(7) yes
C361 . C340 O80 . 109.57(7) yes
C351 . C340 H3401 . 110.3 no
C361 . C340 H3401 . 105.7 no
O80 . C340 H3401 . 114.1 no
Ti2 . C341 C350 . 118.9(11) yes
Ti2 . C341 C360 . 128.3(11) yes
C350 . C341 C360 . 107.38(7) yes
C350 . C341 O81 . 109.57(7) yes
C360 . C341 O81 . 109.57(7) yes
Ti2 . C341 H3411 . 90.7 no
C350 . C341 H3411 . 104.9 no
C360 . C341 H3411 . 99.0 no
O81 . C341 H3411 . 125.0 no
C341 . C350 H3501 . 102.2 no
C341 . C350 H3502 . 110.1 no
H3501 . C350 H3502 . 111.8 no
C341 . C350 H3503 . 108.0 no
H3501 . C350 H3503 . 112.4 no
H3502 . C350 H3503 . 111.8 no
C340 . C351 H3511 . 107.1 no
C340 . C351 H3512 . 110.3 no
H3511 . C351 H3512 . 110.8 no
C340 . C351 H3513 . 107.0 no
H3511 . C351 H3513 . 111.8 no
H3512 . C351 H3513 . 109.8 no
C341 . C360 H3601 . 108.8 no
C341 . C360 H3602 . 113.8 no
H3601 . C360 H3602 . 109.7 no
C341 . C360 H3603 . 104.6 no
H3601 . C360 H3603 . 110.4 no
H3602 . C360 H3603 . 109.4 no
C340 . C361 H3611 . 108.0 no
C340 . C361 H3612 . 107.2 no
H3611 . C361 H3612 . 112.6 no
C340 . C361 H3613 . 107.6 no
H3611 . C361 H3613 . 110.8 no
H3612 . C361 H3613 . 110.5 no
C340 . O80 Ti2 . 140.9(4) yes
C341 . O81 Ti2 . 117(2) yes
Ti2 . O90 C370 . 145.3(13) yes
Ti2 . O91 C371 . 142.5(7) yes
O90 . C370 C381 . 110.49(7) yes
O90 . C370 C390 . 110.50(7) yes
C381 . C370 C390 . 114.60(7) yes
O90 . C370 H3701 . 110.7 no
C381 . C370 H3701 . 104.0 no
C390 . C370 H3701 . 106.3 no
O91 . C371 C380 . 110.49(7) yes
O91 . C371 C391 . 110.50(7) yes
C380 . C371 C391 . 114.59(7) yes
O91 . C371 H3711 . 108.5 no
C380 . C371 H3711 . 107.7 no
C391 . C371 H3711 . 104.8 no
C371 . C380 H3802 . 106.9 no
C371 . C380 H3801 . 108.2 no
H3802 . C380 H3801 . 111.3 no
C371 . C380 H3803 . 108.5 no
H3802 . C380 H3803 . 112.1 no
H3801 . C380 H3803 . 109.7 no
C370 . C381 H3812 . 110.6 no
C370 . C381 H3811 . 105.5 no
H3812 . C381 H3811 . 110.6 no
C370 . C381 H3813 . 111.9 no
H3812 . C381 H3813 . 109.0 no
H3811 . C381 H3813 . 109.2 no
C370 . C390 H3902 . 109.3 no
C370 . C390 H3901 . 110.5 no
H3902 . C390 H3901 . 110.4 no
C370 . C390 H3903 . 106.8 no
H3902 . C390 H3903 . 110.3 no
H3901 . C390 H3903 . 109.5 no
C371 . C391 H3912 . 104.3 no
C371 . C391 H3911 . 104.9 no
H3912 . C391 H3911 . 114.0 no
C371 . C391 H3913 . 109.9 no
H3912 . C391 H3913 . 111.0 no
H3911 . C391 H3913 . 112.2 no

loop_
_geom_bond_atom_site_label_1
_geom_bond_atom_site_label_2
_geom_bond_site_symmetry_2
_geom_bond_distance
_geom_bond_publ_flag
C1 C2 . 1.538(4) yes
C1 C6 . 1.533(4) yes
C1 P1 . 1.805(3) yes
C1 H11 . 0.986 no
C2 C3 . 1.525(4) yes
C2 H22 . 0.986 no
C2 H21 . 1.000 no
C3 C4 . 1.512(5) yes
C3 H31 . 0.990 no
C3 H32 . 0.982 no
C4 C5 . 1.505(5) yes
C4 H41 . 0.954 no
C4 H42 . 0.962 no
C5 C6 . 1.526(4) yes
C5 H52 . 0.965 no
C5 H51 . 0.992 no
C6 H61 . 1.000 no
C6 H62 . 0.980 no
C7 C8 . 1.524(4) yes
C7 C12 . 1.540(4) yes
C7 P1 . 1.804(3) yes
C7 H71 . 0.970 no
C8 C9 . 1.526(4) yes
C8 H81 . 0.989 no
C8 H82 . 1.002 no
C9 C10 . 1.506(5) yes
C9 H91 . 0.987 no
C9 H92 . 0.973 no
C10 C11 . 1.516(6) yes
C10 H102 . 0.986 no
C10 H101 . 0.988 no
C11 C12 . 1.537(5) yes
C11 H111 . 0.981 no
C11 H112 . 1.003 no
C12 H121 . 0.982 no
C12 H122 . 0.971 no
C13 C14 . 1.528(4) yes
C13 C18 . 1.526(4) yes
C13 P2 . 1.806(3) yes
C13 H131 . 0.954 no
C14 C15 . 1.533(4) yes
C14 H141 . 0.968 no
C14 H142 . 0.991 no
C15 C16 . 1.495(5) yes
C15 H151 . 0.990 no
C15 H152 . 0.993 no
C16 C17 . 1.513(5) yes
C16 H161 . 0.976 no
C16 H162 . 1.005 no
C17 C18 . 1.531(4) yes
C17 H172 . 0.976 no
C17 H171 . 0.954 no
C18 H181 . 0.985 no
C18 H182 . 0.983 no
C19 C20 . 1.531(4) yes
C19 C24 . 1.529(4) yes
C19 P2 . 1.804(3) yes
C19 H191 . 0.990 no
C20 C21 . 1.525(5) yes
C20 H201 . 0.972 no
C20 H202 . 0.982 no
C21 C22 . 1.509(6) yes
C21 H211 . 0.982 no
C21 H212 . 0.988 no
C22 C23 . 1.507(6) yes
C22 H222 . 0.972 no
C22 H221 . 0.986 no
C23 C24 . 1.527(5) yes
C23 H231 . 0.986 no
C23 H232 . 0.964 no
C24 H241 . 0.989 no
C24 H242 . 1.002 no
C25 C26 . 1.471(5) yes
C25 C27 . 1.484(6) yes
C25 O3 . 1.421(4) yes
C25 H251 . 1.006 no
C26 H261 . 0.962 no
C26 H262 . 0.953 no
C26 H263 . 0.967 no
C27 H271 . 0.953 no
C27 H272 . 0.957 no
C27 H273 . 0.963 no
C28 C29 . 1.472(7) yes
C28 C30 . 1.488(6) yes
C28 O4 . 1.399(4) yes
C28 H281 . 0.996 no
C29 H291 . 0.959 no
C29 H292 . 0.946 no
C29 H293 . 0.955 no
C30 H301 . 0.987 no
C30 H302 . 0.977 no
C30 H303 . 0.987 no
C31 C32 . 1.474(5) yes
C31 C33 . 1.485(5) yes
C31 O5 . 1.412(3) yes
C31 H311 . 0.997 no
C32 H321 . 0.970 no
C32 H323 . 0.970 no
C32 H322 . 0.974 no
C33 H331 . 0.966 no
C33 H333 . 0.977 no
C33 H332 . 0.980 no
C40 C41 . 1.490(7) yes
C40 C42 . 1.479(7) yes
C40 O10 . 1.403(4) yes
C40 H401 . 0.989 no
C41 H412 . 0.969 no
C41 H411 . 0.956 no
C41 H413 . 0.965 no
C42 H422 . 0.981 no
C42 H421 . 0.966 no
C42 H423 . 0.969 no
O1 P1 . 1.5054(17) yes
O1 Ti1 . 2.0050(16) yes
O2 Ti1 2_755 1.9837(16) yes
O2 P1 . 1.5260(17) yes
O3 Ti1 . 1.807(2) yes
O4 Ti1 . 1.7960(19) yes
O5 Ti1 . 1.793(2) yes
O6 Ti2 2_666 1.9836(17) yes
O6 P2 . 1.5201(17) yes
O7 P2 . 1.5020(17) yes
O7 Ti2 . 2.0046(17) yes
O10 Ti2 . 1.797(2) yes
Ti2 C341 . 2.688(18) yes
Ti2 O81 . 1.74(3) yes
Ti2 O90 . 1.764(10) yes
Ti2 O80 . 1.812(5) yes
Ti2 O90 . 1.764(10) yes
Ti2 C341 . 2.688(18) yes
Ti2 O81 . 1.74(3) yes
Ti2 O91 . 1.820(7) yes
Ti2 O80 . 1.812(5) yes
Ti2 O91 . 1.820(7) yes
C340 C351 . 1.464(5) yes
C340 C361 . 1.469(5) yes
C340 O80 . 1.405(4) yes
C340 H3401 . 0.968 no
C341 C350 . 1.463(7) yes
C341 C360 . 1.465(7) yes
C341 O81 . 1.405(7) yes
C341 H3411 . 0.964 no
C350 H3501 . 1.025 no
C350 H3502 . 1.025 no
C350 H3503 . 1.032 no
C351 H3511 . 0.973 no
C351 H3512 . 0.979 no
C351 H3513 . 0.971 no
C360 H3601 . 0.959 no
C360 H3602 . 0.959 no
C360 H3603 . 0.957 no
C361 H3611 . 0.962 no
C361 H3612 . 0.975 no
C361 H3613 . 0.967 no
O90 C370 . 1.413(6) yes
O91 C371 . 1.420(5) yes
C370 C381 . 1.461(6) yes
C370 C390 . 1.466(6) yes
C370 H3701 . 0.990 no
C371 C380 . 1.461(6) yes
C371 C391 . 1.460(6) yes
C371 H3711 . 0.996 no
C380 H3802 . 0.975 no
C380 H3801 . 0.963 no
C380 H3803 . 0.971 no
C381 H3812 . 0.957 no
C381 H3811 . 0.959 no
C381 H3813 . 0.956 no
C390 H3902 . 0.966 no
C390 H3901 . 0.964 no
C390 H3903 . 0.968 no
C391 H3912 . 1.032 no
C391 H3911 . 1.045 no
C391 H3913 . 1.043 no

loop_
_geom_hbond_atom_site_label_D
_geom_hbond_atom_site_label_H
_geom_hbond_atom_site_label_A
_geom_hbond_angle_DHA
_geom_hbond_distance_DH
_geom_hbond_distance_HA
_geom_hbond_distance_DA
_geom_hbond_publ_flag
C341 H3411 C381 169.0(5) 0.964 2.313 3.265(9) yes
